data_2237709
loop_
_publ_author_name
'Sabari, V.'
'Ponnusamy, R.'
'Prasanna, R.'
'Raghunathan, R.'
'Aravindhan, S.'

_publ_section_title
;
 (1'<i>S</i>,12'<i>R</i>,13'<i>S</i>,17'<i>S</i>)-15',15'-Dimethyl-1,2-dihydro-11',14',16',18'-tetraoxa-7'-azaspiro[indole-3,8'-pentacyclo[10.6.0.0^2,9^.0^3,7^.0^13,17^]octadecane]-2,10'-dione
;
_journal_coeditor_code SU2563
_journal_issue 4
_journal_name_full 'Acta Crystallographica Section E'
_journal_page_first o466
_journal_paper_doi 10.1107/S1600536813005436
_journal_volume 69
_journal_year 2013
_chemical_formula_iupac 'C22 H24 N2 O6'
_chemical_formula_moiety 'C22 H24 N2 O6'
_chemical_formula_sum 'C22 H24 N2 O6'
_chemical_formula_weight 412.43
_chemical_name_systematic
(1'<i>S</i>,12'<i>R</i>,13'<i>S</i>,17'<i>S</i>)-15',15'-Dimethyl-1,2-dihydro-11',14',16',18'-tetraoxa-7'-azaspiro[indole-3,8'-pentacyclo[10.6.0.0^2,9^.0^3,7^.0^13,17^]octadecane]-2,10'-dione
_space_group_IT_number 19
_symmetry_cell_setting orthorhombic
_symmetry_space_group_name_Hall 'P 2ac 2ab'
_symmetry_space_group_name_H-M 'P 21 21 21'
_atom_sites_solution_hydrogens geom
_atom_sites_solution_primary direct
_atom_sites_solution_secondary difmap
_audit_creation_method SHELXL-97
_cell_angle_alpha 90.00
_cell_angle_beta 90.00
_cell_angle_gamma 90.00
_cell_formula_units_Z 4
_cell_length_a 9.2737(5)
_cell_length_b 11.6543(8)
_cell_length_c 18.8489(14)
_cell_measurement_reflns_used 8834
_cell_measurement_temperature 293(2)
_cell_measurement_theta_max 31.20
_cell_measurement_theta_min 2.05
_cell_volume 2037.2(2)
_computing_cell_refinement 'SAINT (Bruker, 2008)'
_computing_data_collection 'APEX2 (Bruker, 2008)'
_computing_data_reduction 'SAINT (Bruker, 2008)'
_computing_molecular_graphics 'ORTEP-3 for Windows (Farrugia, 2012)'
_computing_publication_material '<i>SHELXL97</i> (Sheldrick, 2008) and <i>PLATON</i> (Spek, 2009)'
_computing_structure_refinement 'SHELXL97 (Sheldrick, 2008)'
_computing_structure_solution 'SHELXS97 (Sheldrick, 2008)'
_diffrn_ambient_temperature 293(2)
_diffrn_measured_fraction_theta_full 0.998
_diffrn_measured_fraction_theta_max 0.998
_diffrn_measurement_device_type 'Bruker Kappa APEXII CCD'
_diffrn_measurement_method '\w and \f scan'
_diffrn_radiation_monochromator graphite
_diffrn_radiation_source 'fine-focus sealed tube'
_diffrn_radiation_type MoK\a
_diffrn_radiation_wavelength 0.71073
_diffrn_reflns_av_R_equivalents 0.0356
_diffrn_reflns_av_sigmaI/netI 0.0315
_diffrn_reflns_limit_h_max 12
_diffrn_reflns_limit_h_min -6
_diffrn_reflns_limit_k_max 14
_diffrn_reflns_limit_k_min -15
_diffrn_reflns_limit_l_max 24
_diffrn_reflns_limit_l_min -24
_diffrn_reflns_number 21465
_diffrn_reflns_theta_full 27.61
_diffrn_reflns_theta_max 27.61
_diffrn_reflns_theta_min 2.05
_diffrn_standards_decay_% 0
_exptl_absorpt_coefficient_mu 0.099
_exptl_absorpt_correction_T_max 0.9470
_exptl_absorpt_correction_T_min 0.9220
_exptl_absorpt_correction_type multi-scan
_exptl_absorpt_process_details '(SADABS; Bruker 2008)'
_exptl_crystal_colour colourless
_exptl_crystal_density_diffrn 1.345
_exptl_crystal_density_method 'not measured'
_exptl_crystal_description block
_exptl_crystal_F_000 872
_exptl_crystal_size_max 0.30
_exptl_crystal_size_mid 0.30
_exptl_crystal_size_min 0.20
_refine_diff_density_max 0.160
_refine_diff_density_min -0.164
_refine_ls_extinction_coef 0.0043(7)
_refine_ls_extinction_expression Fc^*^=kFc[1+0.001xFc^2^\l^3^/sin(2\q)]^-1/4^
_refine_ls_extinction_method 'SHELXL97 (Sheldrick, 2008)'
_refine_ls_goodness_of_fit_ref 1.035
_refine_ls_hydrogen_treatment mixed
_refine_ls_matrix_type full
_refine_ls_number_parameters 324
_refine_ls_number_reflns 4717
_refine_ls_number_restraints 0
_refine_ls_restrained_S_all 1.035
_refine_ls_R_factor_all 0.0518
_refine_ls_R_factor_gt 0.0371
_refine_ls_shift/su_max 0.002
_refine_ls_shift/su_mean 0.000
_refine_ls_structure_factor_coef Fsqd
_refine_ls_weighting_details 'calc w=1/[\s^2^(Fo^2^)+(0.0451P)^2^+0.1058P] where P=(Fo^2^+2Fc^2^)/3'
_refine_ls_weighting_scheme calc
_refine_ls_wR_factor_gt 0.0828
_refine_ls_wR_factor_ref 0.0901
_reflns_number_gt 3800
_reflns_number_total 4717
_reflns_threshold_expression I>2sigma(I)
_cod_data_source_file su2563.cif
_cod_data_source_block I
_cod_database_code 2237709
_cod_database_fobs_code 2237709

loop_
_symmetry_equiv_pos_as_xyz
'x, y, z'
'-x+1/2, -y, z+1/2'
'-x, y+1/2, -z+1/2'
'x+1/2, -y+1/2, -z'

loop_
_atom_site_type_symbol
_atom_site_label
_atom_site_fract_x
_atom_site_fract_y
_atom_site_fract_z
_atom_site_U_iso_or_equiv
_atom_site_adp_type
_atom_site_calc_flag
_atom_site_refinement_flags
_atom_site_occupancy
_atom_site_symmetry_multiplicity
H H9A 0.090(2) 0.2846(19) 0.0396(11) 0.064(6) Uiso d . 1 1
H H11A 0.384(2) 0.2235(18) 0.1817(11) 0.059(6) Uiso d . 1 1
H H11B 0.251(2) 0.278(2) 0.2138(12) 0.078(7) Uiso d . 1 1
H H10B 0.242(3) 0.136(3) 0.1028(15) 0.109(10) Uiso d . 1 1
H H10A 0.115(4) 0.178(4) 0.1375(19) 0.162(15) Uiso d . 1 1
H H12 0.3470(19) 0.4460(16) 0.1690(10) 0.044(5) Uiso d . 1 1
H H9B 0.251(2) 0.2576(16) 0.0170(10) 0.051(5) Uiso d . 1 1
H H17 0.6125(17) 0.3803(14) 0.1785(9) 0.031(4) Uiso d . 1 1
H H16 0.5679(19) 0.5796(16) 0.1708(10) 0.041(5) Uiso d . 1 1
H H14 0.4660(17) 0.4184(14) -0.0175(9) 0.034(4) Uiso d . 1 1
H H18 0.929(2) 0.4543(16) 0.0878(10) 0.049(5) Uiso d . 1 1
H H13 0.4947(16) 0.3027(15) 0.0749(8) 0.030(4) Uiso d . 1 1
H H19 0.8300(18) 0.6200(17) 0.1434(9) 0.042(5) Uiso d . 1 1
O O4 0.74044(11) 0.37954(10) 0.09447(6) 0.0428(3) Uani d . 1 1
O O1 0.30443(14) 0.64064(10) 0.11353(7) 0.0494(3) Uani d . 1 1
C C13 0.48045(16) 0.37792(13) 0.08903(9) 0.0321(3) Uani d . 1 1
O O2 0.51578(14) 0.62812(10) -0.03068(7) 0.0553(4) Uani d . 1 1
N N2 0.22433(13) 0.39789(11) 0.08173(7) 0.0343(3) Uani d . 1 1
O O3 0.62164(13) 0.59996(10) 0.07089(7) 0.0458(3) Uani d . 1 1
O O6 0.79932(13) 0.52782(12) 0.23306(6) 0.0519(3) Uani d . 1 1
O O5 0.91693(13) 0.38056(12) 0.18080(7) 0.0553(4) Uani d . 1 1
N N1 0.14101(17) 0.64572(13) 0.02193(9) 0.0517(4) Uani d . 1 1
H H1 0.0942 0.7067 0.0334 0.062 Uiso calc R 1 1
C C14 0.44834(16) 0.45548(13) 0.02581(9) 0.0321(3) Uani d . 1 1
C C17 0.61096(16) 0.41353(14) 0.13092(9) 0.0346(3) Uani d . 1 1
C C5 0.20045(16) 0.48417(13) -0.03945(9) 0.0364(4) Uani d . 1 1
C C12 0.33988(16) 0.37913(14) 0.13385(9) 0.0353(4) Uani d . 1 1
C C7 0.24724(18) 0.59935(14) 0.06148(9) 0.0392(4) Uani d . 1 1
C C11 0.3016(2) 0.26639(17) 0.17006(12) 0.0498(5) Uani d . 1 1
C C16 0.63188(18) 0.54190(14) 0.13806(9) 0.0382(4) Uani d . 1 1
C C8 0.11618(19) 0.58297(15) -0.03980(10) 0.0465(4) Uani d . 1 1
C C4 0.20154(18) 0.41338(15) -0.09800(9) 0.0435(4) Uani d . 1 1
H H4 0.2601 0.3486 -0.0991 0.052 Uiso calc R 1 1
C C6 0.28163(15) 0.47975(12) 0.02961(8) 0.0329(3) Uani d . 1 1
C C15 0.53006(18) 0.56665(14) 0.02019(9) 0.0386(4) Uani d . 1 1
C C9 0.1869(2) 0.28246(15) 0.05469(11) 0.0471(4) Uani d . 1 1
C C19 0.78866(19) 0.54907(17) 0.15952(10) 0.0439(4) Uani d . 1 1
C C20 0.91327(19) 0.4474(2) 0.24389(11) 0.0555(5) Uani d . 1 1
C C1 0.0264(2) 0.6093(2) -0.09595(12) 0.0644(6) Uani d . 1 1
H H1A -0.0322 0.6740 -0.0951 0.077 Uiso calc R 1 1
C C3 0.1137(2) 0.44023(19) -0.15530(10) 0.0558(5) Uani d . 1 1
H H3 0.1136 0.3933 -0.1952 0.067 Uiso calc R 1 1
C C18 0.85583(18) 0.44176(16) 0.12504(10) 0.0437(4) Uani d . 1 1
C C2 0.0269(2) 0.5360(2) -0.15326(12) 0.0688(6) Uani d . 1 1
H H2 -0.0330 0.5516 -0.1916 0.083 Uiso calc R 1 1
C C10 0.2036(3) 0.2056(2) 0.11837(16) 0.0706(7) Uani d . 1 1
C C21 1.0539(2) 0.5104(3) 0.25265(17) 0.0961(10) Uani d . 1 1
H H21B 1.1302 0.4561 0.2602 0.144 Uiso calc R 1 1
H H21C 1.0476 0.5610 0.2927 0.144 Uiso calc R 1 1
H H21A 1.0736 0.5542 0.2106 0.144 Uiso calc R 1 1
C C22 0.8736(3) 0.3709(3) 0.30471(13) 0.0978(10) Uani d . 1 1
H H22A 0.9498 0.3167 0.3128 0.147 Uiso calc R 1 1
H H22C 0.7862 0.3306 0.2937 0.147 Uiso calc R 1 1
H H22B 0.8595 0.4165 0.3466 0.147 Uiso calc R 1 1

loop_
_atom_site_aniso_label
_atom_site_aniso_U_11
_atom_site_aniso_U_22
_atom_site_aniso_U_33
_atom_site_aniso_U_12
_atom_site_aniso_U_13
_atom_site_aniso_U_23
O4 0.0336(5) 0.0432(6) 0.0518(7) 0.0007(5) 0.0049(5) -0.0152(6)
O1 0.0596(7) 0.0338(6) 0.0546(8) 0.0031(5) -0.0002(6) -0.0115(6)
C13 0.0352(7) 0.0216(8) 0.0394(9) 0.0007(6) 0.0028(6) -0.0012(7)
O2 0.0696(8) 0.0466(7) 0.0496(8) -0.0215(6) -0.0061(6) 0.0149(6)
N2 0.0331(6) 0.0280(6) 0.0419(7) -0.0016(5) 0.0016(5) 0.0005(6)
O3 0.0509(7) 0.0329(6) 0.0535(7) -0.0120(6) -0.0089(6) 0.0030(6)
O6 0.0454(7) 0.0664(9) 0.0441(7) 0.0126(6) -0.0043(5) -0.0161(6)
O5 0.0511(7) 0.0602(9) 0.0545(8) 0.0143(6) -0.0071(6) -0.0121(7)
N1 0.0562(9) 0.0333(8) 0.0657(10) 0.0160(7) -0.0051(8) -0.0021(8)
C14 0.0336(7) 0.0280(8) 0.0346(8) -0.0032(6) 0.0036(6) -0.0044(7)
C17 0.0335(8) 0.0327(8) 0.0375(9) 0.0038(6) 0.0040(7) -0.0002(7)
C5 0.0356(8) 0.0292(8) 0.0444(9) -0.0045(6) -0.0007(7) 0.0028(7)
C12 0.0367(8) 0.0330(8) 0.0362(9) 0.0007(7) 0.0041(6) 0.0002(7)
C7 0.0423(8) 0.0278(8) 0.0474(10) 0.0007(7) 0.0057(8) -0.0012(7)
C11 0.0486(10) 0.0453(11) 0.0554(12) -0.0017(9) 0.0066(9) 0.0142(9)
C16 0.0405(8) 0.0339(9) 0.0402(9) -0.0007(7) -0.0011(7) -0.0050(7)
C8 0.0477(9) 0.0358(9) 0.0559(11) 0.0019(8) -0.0069(9) 0.0064(9)
C4 0.0430(9) 0.0398(9) 0.0478(10) -0.0094(8) -0.0006(8) -0.0002(8)
C6 0.0336(7) 0.0245(7) 0.0404(9) -0.0003(6) 0.0016(6) -0.0007(7)
C15 0.0412(8) 0.0328(8) 0.0418(9) -0.0052(7) 0.0030(7) 0.0011(8)
C9 0.0533(11) 0.0297(9) 0.0584(12) -0.0073(8) 0.0010(10) -0.0008(8)
C19 0.0434(9) 0.0417(10) 0.0466(10) -0.0042(8) -0.0017(8) -0.0079(8)
C20 0.0406(9) 0.0743(14) 0.0518(11) 0.0117(9) -0.0063(8) -0.0156(11)
C1 0.0631(12) 0.0561(12) 0.0740(15) 0.0123(11) -0.0187(11) 0.0104(11)
C3 0.0543(11) 0.0626(13) 0.0504(11) -0.0167(10) -0.0088(9) -0.0014(10)
C18 0.0340(8) 0.0526(11) 0.0445(10) -0.0053(7) 0.0061(8) -0.0099(9)
C2 0.0627(13) 0.0754(15) 0.0684(15) -0.0042(12) -0.0246(11) 0.0161(13)
C10 0.0868(17) 0.0419(12) 0.0830(17) -0.0201(12) -0.0164(14) 0.0179(12)
C21 0.0457(12) 0.119(2) 0.123(2) 0.0087(14) -0.0179(13) -0.057(2)
C22 0.108(2) 0.126(3) 0.0594(15) 0.040(2) -0.0009(14) 0.0199(17)

loop_
_atom_type_symbol
_atom_type_description
_atom_type_scat_dispersion_real
_atom_type_scat_dispersion_imag
_atom_type_scat_source
C C 0.0033 0.0016 'International Tables Vol C Tables 4.2.6.8 and 6.1.1.4'
H H 0.0000 0.0000 'International Tables Vol C Tables 4.2.6.8 and 6.1.1.4'
N N 0.0061 0.0033 'International Tables Vol C Tables 4.2.6.8 and 6.1.1.4'
O O 0.0106 0.0060 'International Tables Vol C Tables 4.2.6.8 and 6.1.1.4'

loop_
_geom_angle_atom_site_label_1
_geom_angle_atom_site_label_2
_geom_angle_atom_site_label_3
_geom_angle
C18 O4 C17 107.19(11)
C17 C13 C14 113.82(13)
C17 C13 C12 112.80(14)
C14 C13 C12 104.82(12)
C17 C13 H13 107.3(10)
C14 C13 H13 111.4(10)
C12 C13 H13 106.6(10)
C6 N2 C12 106.25(11)
C6 N2 C9 116.41(13)
C12 N2 C9 105.42(13)
C15 O3 C16 122.32(12)
C19 O6 C20 107.92(14)
C18 O5 C20 109.96(15)
C7 N1 C8 111.83(14)
C7 N1 H1 124.1
C8 N1 H1 124.1
C15 C14 C13 117.84(13)
C15 C14 C6 110.08(13)
C13 C14 C6 105.24(12)
C15 C14 H14 104.3(10)
C13 C14 H14 111.9(10)
C6 C14 H14 107.1(10)
O4 C17 C13 110.19(13)
O4 C17 C16 101.97(13)
C13 C17 C16 114.99(14)
O4 C17 H17 108.4(9)
C13 C17 H17 112.6(9)
C16 C17 H17 108.0(10)
C4 C5 C8 119.72(15)
C4 C5 C6 131.97(14)
C8 C5 C6 108.26(14)
N2 C12 C11 104.95(14)
N2 C12 C13 104.46(12)
C11 C12 C13 115.57(14)
N2 C12 H12 111.5(10)
C11 C12 H12 112.4(10)
C13 C12 H12 107.7(10)
O1 C7 N1 127.35(15)
O1 C7 C6 125.38(15)
N1 C7 C6 107.24(14)
C10 C11 C12 104.84(17)
C10 C11 H11A 113.1(13)
C12 C11 H11A 111.9(13)
C10 C11 H11B 108.9(14)
C12 C11 H11B 112.5(15)
H11A C11 H11B 105.7(18)
O3 C16 C19 105.85(14)
O3 C16 C17 112.20(14)
C19 C16 C17 101.63(14)
O3 C16 H16 108.0(11)
C19 C16 H16 113.4(10)
C17 C16 H16 115.4(11)
C1 C8 C5 121.73(18)
C1 C8 N1 128.53(18)
C5 C8 N1 109.73(15)
C5 C4 C3 118.93(17)
C5 C4 H4 120.5
C3 C4 H4 120.5
N2 C6 C5 114.83(12)
N2 C6 C7 104.49(12)
C5 C6 C7 101.62(13)
N2 C6 C14 105.62(12)
C5 C6 C14 117.28(13)
C7 C6 C14 112.42(12)
O2 C15 O3 117.81(14)
O2 C15 C14 120.85(15)
O3 C15 C14 121.33(15)
N2 C9 C10 104.02(17)
N2 C9 H9A 107.6(14)
C10 C9 H9A 110.7(13)
N2 C9 H9B 112.2(11)
C10 C9 H9B 110.0(11)
H9A C9 H9B 112.0(17)
O6 C19 C16 108.69(15)
O6 C19 C18 104.10(15)
C16 C19 C18 103.36(14)
O6 C19 H19 115.7(10)
C16 C19 H19 110.3(10)
C18 C19 H19 113.9(10)
O5 C20 O6 104.94(14)
O5 C20 C22 108.7(2)
O6 C20 C22 108.59(17)
O5 C20 C21 109.76(17)
O6 C20 C21 109.69(19)
C22 C20 C21 114.7(2)
C2 C1 C8 117.46(19)
C2 C1 H1A 121.3
C8 C1 H1A 121.3
C2 C3 C4 120.3(2)
C2 C3 H3 119.9
C4 C3 H3 119.9
O5 C18 O4 110.66(15)
O5 C18 C19 105.19(14)
O4 C18 C19 106.37(13)
O5 C18 H18 109.7(11)
O4 C18 H18 107.7(11)
C19 C18 H18 117.2(11)
C3 C2 C1 121.80(19)
C3 C2 H2 119.1
C1 C2 H2 119.1
C9 C10 C11 107.29(16)
C9 C10 H10B 107.9(18)
C11 C10 H10B 112.7(19)
C9 C10 H10A 114(2)
C11 C10 H10A 116(2)
H10B C10 H10A 99(3)
C20 C21 H21B 109.5
C20 C21 H21C 109.5
H21B C21 H21C 109.5
C20 C21 H21A 109.5
H21B C21 H21A 109.5
H21C C21 H21A 109.5
C20 C22 H22A 109.5
C20 C22 H22C 109.5
H22A C22 H22C 109.5
C20 C22 H22B 109.5
H22A C22 H22B 109.5
H22C C22 H22B 109.5

loop_
_geom_bond_atom_site_label_1
_geom_bond_atom_site_label_2
_geom_bond_distance
O4 C18 1.415(2)
O4 C17 1.4390(18)
O1 C7 1.215(2)
C13 C17 1.503(2)
C13 C14 1.525(2)
C13 C12 1.553(2)
C13 H13 0.925(17)
O2 C15 1.204(2)
N2 C6 1.469(2)
N2 C12 1.470(2)
N2 C9 1.480(2)
O3 C15 1.336(2)
O3 C16 1.439(2)
O6 C19 1.411(2)
O6 C20 1.427(2)
O5 C18 1.391(2)
O5 C20 1.422(2)
N1 C7 1.348(2)
N1 C8 1.393(2)
N1 H1 0.8600
C14 C15 1.505(2)
C14 C6 1.573(2)
C14 H14 0.938(17)
C17 C16 1.515(2)
C17 H17 0.977(17)
C5 C4 1.378(2)
C5 C8 1.392(2)
C5 C6 1.505(2)
C12 C11 1.523(2)
C12 H12 1.026(19)
C7 C6 1.551(2)
C11 C10 1.509(3)
C11 H11A 0.94(2)
C11 H11B 0.96(2)
C16 C19 1.511(2)
C16 H16 0.962(19)
C8 C1 1.381(3)
C4 C3 1.388(3)
C4 H4 0.9300
C9 C10 1.506(3)
C9 H9A 0.95(2)
C9 H9B 0.97(2)
C19 C18 1.541(2)
C19 H19 0.961(19)
C20 C22 1.498(3)
C20 C21 1.505(3)
C1 C2 1.377(3)
C1 H1A 0.9300
C3 C2 1.376(3)
C3 H3 0.9300
C18 H18 0.985(19)
C2 H2 0.9300
C10 H10B 0.93(3)
C10 H10A 0.95(4)
C21 H21B 0.9600
C21 H21C 0.9600
C21 H21A 0.9600
C22 H22A 0.9600
C22 H22C 0.9600
C22 H22B 0.9600

loop_
_geom_hbond_atom_site_label_D
_geom_hbond_atom_site_label_H
_geom_hbond_atom_site_label_A
_geom_hbond_site_symmetry_A
_geom_hbond_distance_DH
_geom_hbond_distance_HA
_geom_hbond_distance_DA
_geom_hbond_angle_DHA
N1 H1 O2 4_465 0.86 2.06 2.8849(19) 161

loop_
_cod_related_entry_id
_cod_related_entry_database
_cod_related_entry_code
1 ChemSpider 30658402
